data_7712132
loop_
_publ_author_name
'Watson, Lachlan J.'
'Hill, Anthony F.'

_publ_section_title
;
 C-H activation in bimetallic rhodium complexes to afford N-heterocyclic
 carbene pincer complexes.
;
_journal_issue 7
_journal_name_full 'Dalton transactions (Cambridge, England : 2003)'
_journal_page_first 2164
_journal_page_last 2174
_journal_paper_doi 10.1039/d2dt03984b
_journal_volume 52
_journal_year 2023
_chemical_formula_moiety 'C86 H82 N4 O2 P4 Rh2 Si2, 2(C6 H6)'
_chemical_formula_sum 'C98 H94 N4 O2 P4 Rh2 Si2'
_chemical_formula_weight 1745.65
_space_group_crystal_system triclinic
_space_group_IT_number 2
_space_group_name_Hall '-P 1'
_space_group_name_H-M_alt 'P -1'
_atom_sites_solution_hydrogens geom
_atom_sites_solution_primary dual
_audit_creation_date 2022-10-14
_audit_creation_method
;
Olex2 1.5
(compiled 2022.04.07 svn.rca3783a0 for OlexSys, GUI svn.r6498)
;
_audit_update_record
;
2022-11-25 deposited with the CCDC.	2023-01-16 downloaded from the CCDC.
;
_cell_angle_alpha 64.079(4)
_cell_angle_beta 66.091(4)
_cell_angle_gamma 74.274(4)
_cell_formula_units_Z 1
_cell_length_a 12.7185(5)
_cell_length_b 14.3038(6)
_cell_length_c 14.4821(6)
_cell_measurement_reflns_used 6886
_cell_measurement_temperature 150.00(10)
_cell_measurement_theta_max 73.3940
_cell_measurement_theta_min 3.9560
_cell_volume 2152.08(18)
_computing_cell_refinement 'CrysAlisPro 1.171.40.79a (Rigaku OD, 2020)'
_computing_data_collection 'CrysAlisPro 1.171.40.79a (Rigaku OD, 2020)'
_computing_data_reduction 'CrysAlisPro 1.171.40.79a (Rigaku OD, 2020)'
_computing_molecular_graphics 'Olex2 1.5 (Dolomanov et al., 2009)'
_computing_publication_material 'Olex2 1.5 (Dolomanov et al., 2009)'
_computing_structure_refinement 'SHELXL 2018/3 (Sheldrick, 2015)'
_computing_structure_solution 'SHELXT 2014/5 (Sheldrick, 2014)'
_diffrn_ambient_environment N~2~
_diffrn_ambient_temperature 150.00(10)
_diffrn_detector 'CCD plate'
_diffrn_detector_area_resol_mean 8.1297
_diffrn_detector_type EosS2
_diffrn_measured_fraction_theta_full 0.996
_diffrn_measured_fraction_theta_max 0.980
_diffrn_measurement_details
;
List of Runs (angles in degrees, time in seconds):

  # Type    Start    End  Width  t~exp~   \w     \q     \k     \f   Frames
#--------------------------------------------------------------------------
  1  \w   -100.00 -20.00   1.00    5.00    --  -36.95 -57.00  30.00   80
  2  \w    -86.00 -20.00   1.00    5.00    --  -36.95 125.00  90.00   66
  3  \w     24.00 106.00   1.00    5.00    --   36.95  38.00   0.00   82
  4  \w     35.00 106.00   1.00    5.00    --   36.95  19.00-120.00   71
  5  \w     38.00  89.00   1.00    5.00    --   36.95-125.00  30.00   51
  6  \w    -30.00  47.00   1.00    5.00    --   36.95 -57.00-120.00   77
  7  \w     37.00  81.00   1.00    5.00    --   36.95-125.00-120.00   44
  8  \w     23.00  95.00   1.00    5.00    --   36.95  38.00 150.00   72
  9  \w     97.00 177.00   1.00   20.00    --  111.00  38.00-120.00   80
 10  \w     70.00 105.00   1.00   20.00    --  111.00-111.00 -90.00   35
 11  \w     65.00 128.00   1.00   20.00    --  111.00 -38.00 -90.00   63
 12  \w    109.00 154.00   1.00   20.00    --  111.00  77.00   0.00   45
 13  \w     42.00  70.00   1.00   20.00    --  111.00-111.00 120.00   28
 14  \w     84.00 109.00   1.00   20.00    --  111.00-111.00 120.00   25
 15  \w     93.00 178.00   1.00   20.00    --  111.00  64.00 -30.00   85
 16  \w    106.00 137.00   1.00   20.00    --  111.00  77.00 120.00   31
 17  \w     55.00  99.00   1.00   20.00    --  111.00 -92.00 150.00   44
 18  \w    111.00 178.00   1.00   20.00    --  111.00  77.00  90.00   67
 19  \w     43.00 109.00   1.00   20.00    --  111.00 -50.00-180.00   66
 20  \w     49.00 109.00   1.00   20.00    --  111.00-111.00-150.00   60
 21  \w     42.00 119.00   1.00   20.00    --  111.00 -38.00  60.00   77
 22  \w     48.00 109.00   1.00   20.00    --  111.00-111.00 -30.00   61
 23  \w     52.00 133.00   1.00   20.00    --  111.00 -77.00   0.00   81
 24  \w    140.00 175.00   1.00   20.00    --  111.00  64.00  60.00   35
 25  \w     57.00 108.00   1.00   20.00    --  111.00-111.00   0.00   51
 26  \w    119.00 158.00   1.00   20.00    --  111.00 111.00-180.00   39
 27  \w     97.00 127.00   1.00   20.00    --  111.00  64.00  60.00   30
;
_diffrn_measurement_device 'four-circle diffractometer'
_diffrn_measurement_device_type 'SuperNova, Dual, Cu at home/near, EosS2'
_diffrn_measurement_method '\w scans'
_diffrn_orient_matrix_type 'CrysAlisPro convention (1999,Acta A55,543-557)'
_diffrn_orient_matrix_UB_11 -0.0546133000
_diffrn_orient_matrix_UB_12 -0.0600115000
_diffrn_orient_matrix_UB_13 0.1229228000
_diffrn_orient_matrix_UB_21 0.0369676000
_diffrn_orient_matrix_UB_22 0.0784284000
_diffrn_orient_matrix_UB_23 0.0244588000
_diffrn_orient_matrix_UB_31 -0.1159231000
_diffrn_orient_matrix_UB_32 0.0691169000
_diffrn_orient_matrix_UB_33 -0.0023330000
_diffrn_radiation_monochromator mirror
_diffrn_radiation_probe x-ray
_diffrn_radiation_type 'Cu K\a'
_diffrn_radiation_wavelength 1.54184
_diffrn_reflns_av_R_equivalents 0.0362
_diffrn_reflns_av_unetI/netI 0.0590
_diffrn_reflns_Laue_measured_fraction_full 0.996
_diffrn_reflns_Laue_measured_fraction_max 0.980
_diffrn_reflns_limit_h_max 13
_diffrn_reflns_limit_h_min -15
_diffrn_reflns_limit_k_max 17
_diffrn_reflns_limit_k_min -17
_diffrn_reflns_limit_l_max 17
_diffrn_reflns_limit_l_min -17
_diffrn_reflns_number 16125
_diffrn_reflns_point_group_measured_fraction_full 0.996
_diffrn_reflns_point_group_measured_fraction_max 0.980
_diffrn_reflns_theta_full 67.684
_diffrn_reflns_theta_max 73.694
_diffrn_reflns_theta_min 3.596
_diffrn_source 'micro-focus sealed X-ray tube'
_diffrn_source_type 'SuperNova (Cu) X-ray Source'
_exptl_absorpt_coefficient_mu 4.472
_exptl_absorpt_correction_T_max 1.00000
_exptl_absorpt_correction_T_min 0.97407
_exptl_absorpt_correction_type multi-scan
_exptl_absorpt_process_details
;
CrysAlisPro 1.171.40.79a (Rigaku Oxford Diffraction, 2020)
Empirical absorption correction using spherical harmonics,
 implemented in SCALE3 ABSPACK scaling algorithm.
;
_exptl_crystal_colour 'clear pale yellow'
_exptl_crystal_density_diffrn 1.347
_exptl_crystal_description block
_exptl_crystal_F_000 904
_exptl_crystal_size_max 0.149
_exptl_crystal_size_mid 0.076
_exptl_crystal_size_min 0.064
_refine_diff_density_max 0.534
_refine_diff_density_min -0.849
_refine_diff_density_rms 0.068
_refine_ls_extinction_method none
_refine_ls_goodness_of_fit_ref 1.017
_refine_ls_hydrogen_treatment constr
_refine_ls_matrix_type full
_refine_ls_number_parameters 508
_refine_ls_number_reflns 8522
_refine_ls_number_restraints 0
_refine_ls_restrained_S_all 1.017
_refine_ls_R_factor_all 0.0427
_refine_ls_R_factor_gt 0.0346
_refine_ls_shift/su_max 0.001
_refine_ls_shift/su_mean 0.000
_refine_ls_structure_factor_coef Fsqd
_refine_ls_weighting_details 'w=1/[\s^2^(Fo^2^)+(0.0290P)^2^+0.2104P] where P=(Fo^2^+2Fc^2^)/3'
_refine_ls_weighting_scheme calc
_refine_ls_wR_factor_gt 0.0765
_refine_ls_wR_factor_ref 0.0807
_reflns_Friedel_coverage 0.000
_reflns_number_gt 7397
_reflns_number_total 8522
_reflns_threshold_expression 'I > 2\s(I)'
_cod_data_source_file d2dt03984b4.cif
_cod_data_source_block ljw-rhtmsdimer_scale
_cod_depositor_comments 'Adding full bibliography for 7712131--7712137.cif.'
_cod_database_code 7712132
_shelx_shelxl_version_number 2018/3
_chemical_oxdiff_formula 'C H N O P Si Rh'
_shelx_space_group_comment
;
The symmetry employed for this shelxl refinement is uniquely defined
by the following loop, which should always be used as a source of
symmetry information in preference to the above space-group names.
They are only intended as comments.
;
_olex2_refinement_description
;
1. Fixed Uiso
 At 1.2 times of:
  All C(H) groups, All C(H,H) groups
 At 1.5 times of:
  All C(H,H,H) groups
2.a Secondary CH2 refined with riding coordinates:
 C8(H8A,H8B), C7(H7A,H7B), C19(H19A,H19B)
2.b Aromatic/amide H refined with riding coordinates:
 C21(H21), C39(H39), C27(H27), C16(H16), C43(H43), C31(H31), C15(H15),
 C14(H14), C37(H37), C35(H35), C10(H10), C25(H25), C22(H22), C30(H30), C28(H28),
  C12(H12), C42(H42), C29(H29), C11(H11), C40(H40), C41(H41), C23(H23),
 C33(H33), C36(H36), C24(H24), C34(H34), C45(H45), C49(H49), C46(H46), C44(H44),
  C48(H48), C47(H47)
2.c Idealised Me refined as rotating group:
 C4(H4A,H4B,H4C), C6(H6A,H6B,H6C), C5(H5A,H5B,H5C)
;
_ins_header
;
TITL LJW-RhTMSdimer_scale in P1 
REM P1 (#1 in standard setting)
CELL 1.54184  12.718500  14.303772  14.482125  64.0791  66.0910  74.2738
ZERR   20.00   0.000488   0.000635   0.000583   0.0042   0.0038   0.0036
LATT -1
SFAC C H N O Si P Rh
UNIT 20.00 20.00 20.00 20.00 20.00 20.00 20.00
TREF
HKLF 4
END
;
_olex2_submission_special_instructions 'No special instructions were received'
_oxdiff_exptl_absorpt_empirical_details
;
Empirical correction (ABSPACK) includes:
- Absorption correction using spherical harmonics
- Frame scaling
;
_oxdiff_exptl_absorpt_empirical_full_max 1.242
_oxdiff_exptl_absorpt_empirical_full_min 0.874
_publcif_funding_html
;
;

loop_
_space_group_symop_operation_xyz
'x, y, z'
'-x, -y, -z'

loop_
_atom_site_label
_atom_site_type_symbol
_atom_site_fract_x
_atom_site_fract_y
_atom_site_fract_z
_atom_site_U_iso_or_equiv
_atom_site_adp_type
_atom_site_occupancy
_atom_site_site_symmetry_order
_atom_site_calc_flag
_atom_site_refinement_flags_posn
_atom_site_refinement_flags_adp
_atom_site_refinement_flags_occupancy
_atom_site_disorder_assembly
_atom_site_disorder_group
Rh1 Rh 0.70677(2) 0.53934(2) 0.22614(2) 0.01936(5) Uani 1 1 d . . . . .
P1 P 0.51573(5) 0.52912(5) 0.26536(5) 0.01914(12) Uani 1 1 d . . . . .
P2 P 0.11265(5) 0.43499(5) 0.79406(5) 0.01994(12) Uani 1 1 d . . . . .
Si1 Si 0.61812(7) 0.91443(6) 0.18222(7) 0.03282(16) Uani 1 1 d . . . . .
O005 O 0.77846(19) 0.35509(18) 0.1567(2) 0.0415(5) Uani 1 1 d . . . . .
N1 N 0.29742(17) 0.58051(17) 0.40930(17) 0.0221(4) Uani 1 1 d . . . . .
N2 N 0.14239(17) 0.50498(17) 0.57121(18) 0.0234(4) Uani 1 1 d . . . . .
C20 C 0.4635(2) 0.6001(2) 0.1501(2) 0.0226(5) Uani 1 1 d . . . . .
C17 C 0.0594(2) 0.5797(2) 0.5321(2) 0.0220(5) Uani 1 1 d . . . . .
C9 C 0.2213(2) 0.6669(2) 0.3682(2) 0.0234(5) Uani 1 1 d . . . . .
C18 C 0.1001(2) 0.6634(2) 0.4310(2) 0.0222(5) Uani 1 1 d . . . . .
C8 C 0.1146(2) 0.41734(19) 0.6723(2) 0.0228(5) Uani 1 1 d . . . . .
H8A H 0.170187 0.357644 0.663435 0.027 Uiso 1 1 calc R U . . .
H8B H 0.038949 0.400457 0.687293 0.027 Uiso 1 1 calc R U . . .
C21 C 0.5253(2) 0.6803(2) 0.0646(2) 0.0282(5) Uani 1 1 d . . . . .
H21 H 0.594018 0.690836 0.065222 0.034 Uiso 1 1 calc R U . . .
C26 C 0.4746(2) 0.3972(2) 0.3256(2) 0.0232(5) Uani 1 1 d . . . . .
C7 C 0.4216(2) 0.5905(2) 0.3658(2) 0.0234(5) Uani 1 1 d . . . . .
H7A H 0.450312 0.560842 0.426688 0.028 Uiso 1 1 calc R U . . .
H7B H 0.430777 0.664472 0.332045 0.028 Uiso 1 1 calc R U . . .
C38 C -0.0048(2) 0.5401(2) 0.8064(2) 0.0241(5) Uani 1 1 d . . . . .
C2 C 0.6594(2) 0.6815(2) 0.2396(2) 0.0261(5) Uani 1 1 d . . . . .
C39 C -0.1163(2) 0.5223(3) 0.8795(3) 0.0347(6) Uani 1 1 d . . . . .
H39 H -0.131793 0.455560 0.930716 0.042 Uiso 1 1 calc R U . . .
C13 C 0.0182(2) 0.7444(2) 0.3893(2) 0.0267(5) Uani 1 1 d . . . . .
C32 C 0.0558(2) 0.3159(2) 0.9042(2) 0.0238(5) Uani 1 1 d . . . . .
C27 C 0.4696(2) 0.3483(2) 0.2633(2) 0.0308(6) Uani 1 1 d . . . . .
H27 H 0.482591 0.385159 0.189183 0.037 Uiso 1 1 calc R U . . .
C16 C -0.0585(2) 0.5744(2) 0.5842(2) 0.0254(5) Uani 1 1 d . . . . .
H16 H -0.085288 0.518376 0.648668 0.030 Uiso 1 1 calc R U . . .
C43 C 0.0179(2) 0.6417(2) 0.7333(2) 0.0299(6) Uani 1 1 d . . . . .
H43 H 0.092772 0.654739 0.686244 0.036 Uiso 1 1 calc R U . . .
C1 C 0.7535(2) 0.4213(2) 0.1875(2) 0.0287(5) Uani 1 1 d . . . . .
C31 C 0.4581(2) 0.3394(2) 0.4357(2) 0.0298(5) Uani 1 1 d . . . . .
H31 H 0.463254 0.370307 0.478242 0.036 Uiso 1 1 calc R U . . .
C15 C -0.1380(2) 0.6532(2) 0.5401(2) 0.0287(5) Uani 1 1 d . . . . .
H15 H -0.216899 0.648286 0.575602 0.034 Uiso 1 1 calc R U . . .
C14 C -0.1017(2) 0.7366(2) 0.4464(2) 0.0303(6) Uani 1 1 d . . . . .
H14 H -0.155793 0.788727 0.419735 0.036 Uiso 1 1 calc R U . . .
C37 C 0.0781(3) 0.2820(3) 1.0009(3) 0.0391(7) Uani 1 1 d . . . . .
H37 H 0.120891 0.320289 1.008119 0.047 Uiso 1 1 calc R U . . .
C35 C -0.0256(3) 0.1336(2) 1.0776(3) 0.0376(7) Uani 1 1 d . . . . .
H35 H -0.052938 0.073183 1.135533 0.045 Uiso 1 1 calc R U . . .
C19 C 0.2585(2) 0.5325(2) 0.5278(2) 0.0252(5) Uani 1 1 d . . . . .
H19A H 0.310542 0.470180 0.550277 0.030 Uiso 1 1 calc R U . . .
H19B H 0.260999 0.580943 0.557109 0.030 Uiso 1 1 calc R U . . .
C10 C 0.2561(2) 0.7493(2) 0.2723(2) 0.0311(6) Uani 1 1 d . . . . .
H10 H 0.334423 0.751516 0.231979 0.037 Uiso 1 1 calc R U . . .
C3 C 0.6368(2) 0.7724(2) 0.2299(2) 0.0295(5) Uani 1 1 d . . . . .
C25 C 0.3611(2) 0.5841(2) 0.1481(3) 0.0333(6) Uani 1 1 d . . . . .
H25 H 0.318882 0.530553 0.204865 0.040 Uiso 1 1 calc R U . . .
C22 C 0.4853(3) 0.7452(3) -0.0219(2) 0.0378(7) Uani 1 1 d . . . . .
H22 H 0.526403 0.799685 -0.078335 0.045 Uiso 1 1 calc R U . . .
C30 C 0.4340(3) 0.2360(2) 0.4830(3) 0.0385(7) Uani 1 1 d . . . . .
H30 H 0.422094 0.198661 0.556790 0.046 Uiso 1 1 calc R U . . .
C28 C 0.4455(3) 0.2453(2) 0.3100(3) 0.0384(7) Uani 1 1 d . . . . .
H28 H 0.441237 0.214078 0.267321 0.046 Uiso 1 1 calc R U . . .
C12 C 0.0589(3) 0.8280(2) 0.2898(3) 0.0363(6) Uani 1 1 d . . . . .
H12 H 0.006256 0.881513 0.262296 0.044 Uiso 1 1 calc R U . . .
C42 C -0.0714(3) 0.7235(3) 0.7307(3) 0.0406(7) Uani 1 1 d . . . . .
H42 H -0.056426 0.791099 0.681798 0.049 Uiso 1 1 calc R U . . .
C29 C 0.4276(3) 0.1887(2) 0.4200(3) 0.0387(7) Uani 1 1 d . . . . .
H29 H 0.411591 0.119720 0.451205 0.046 Uiso 1 1 calc R U . . .
C11 C 0.1745(3) 0.8311(2) 0.2336(3) 0.0387(7) Uani 1 1 d . . . . .
H11 H 0.199989 0.887611 0.169257 0.046 Uiso 1 1 calc R U . . .
C40 C -0.2043(3) 0.6052(3) 0.8752(4) 0.0497(9) Uani 1 1 d . . . . .
H40 H -0.278927 0.593235 0.923471 0.060 Uiso 1 1 calc R U . . .
C41 C -0.1826(3) 0.7039(3) 0.8010(4) 0.0496(9) Uani 1 1 d . . . . .
H41 H -0.242839 0.758109 0.797733 0.059 Uiso 1 1 calc R U . . .
C23 C 0.3843(3) 0.7284(3) -0.0237(3) 0.0443(8) Uani 1 1 d . . . . .
H23 H 0.357777 0.770933 -0.081913 0.053 Uiso 1 1 calc R U . . .
C33 C -0.0076(3) 0.2564(3) 0.8963(3) 0.0455(8) Uani 1 1 d . . . . .
H33 H -0.023568 0.277488 0.832352 0.055 Uiso 1 1 calc R U . . .
C36 C 0.0376(3) 0.1920(3) 1.0864(3) 0.0462(8) Uani 1 1 d . . . . .
H36 H 0.053057 0.170474 1.150632 0.055 Uiso 1 1 calc R U . . .
C24 C 0.3228(3) 0.6484(3) 0.0609(3) 0.0448(8) Uani 1 1 d . . . . .
H24 H 0.254764 0.637515 0.059285 0.054 Uiso 1 1 calc R U . . .
C34 C -0.0475(3) 0.1657(3) 0.9824(3) 0.0531(10) Uani 1 1 d . . . . .
H34 H -0.089497 0.126468 0.975528 0.064 Uiso 1 1 calc R U . . .
C45 C 0.7514(4) 0.1259(3) 0.3843(4) 0.0613(11) Uani 1 1 d . . . . .
H45 H 0.718748 0.156936 0.329181 0.074 Uiso 1 1 calc R U . . .
C4 C 0.4685(3) 0.9629(3) 0.2502(3) 0.0620(12) Uani 1 1 d . . . . .
H4A H 0.414699 0.940956 0.234633 0.093 Uiso 1 1 calc R U . . .
H4B H 0.460284 1.037927 0.223849 0.093 Uiso 1 1 calc R U . . .
H4C H 0.453053 0.934942 0.327398 0.093 Uiso 1 1 calc R U . . .
C49 C 0.7986(4) 0.1349(3) 0.5234(4) 0.0639(12) Uani 1 1 d . . . . .
H49 H 0.798111 0.172581 0.562138 0.077 Uiso 1 1 calc R U . . .
C46 C 0.8014(4) 0.0245(3) 0.4086(4) 0.0653(12) Uani 1 1 d . . . . .
H46 H 0.804092 -0.013355 0.369118 0.078 Uiso 1 1 calc R U . . .
C6 C 0.6487(4) 0.9654(3) 0.0328(3) 0.0667(13) Uani 1 1 d . . . . .
H6A H 0.728656 0.945809 -0.002319 0.100 Uiso 1 1 calc R U . . .
H6B H 0.632792 1.040292 0.006001 0.100 Uiso 1 1 calc R U . . .
H6C H 0.600588 0.936458 0.017609 0.100 Uiso 1 1 calc R U . . .
C44 C 0.7496(3) 0.1816(3) 0.4417(4) 0.0641(13) Uani 1 1 d . . . . .
H44 H 0.715599 0.250602 0.425770 0.077 Uiso 1 1 calc R U . . .
C48 C 0.8471(5) 0.0342(4) 0.5468(4) 0.0771(15) Uani 1 1 d . . . . .
H48 H 0.880347 0.002847 0.601462 0.093 Uiso 1 1 calc R U . . .
C5 C 0.7231(5) 0.9583(3) 0.2102(5) 0.0805(16) Uani 1 1 d . . . . .
H5A H 0.707261 0.932350 0.287334 0.121 Uiso 1 1 calc R U . . .
H5B H 0.715835 1.033364 0.181700 0.121 Uiso 1 1 calc R U . . .
H5C H 0.800330 0.931821 0.176063 0.121 Uiso 1 1 calc R U . . .
C47 C 0.8474(6) -0.0213(4) 0.4909(5) 0.087(2) Uani 1 1 d . . . . .
H47 H 0.879167 -0.090946 0.508763 0.105 Uiso 1 1 calc R U . . .

loop_
_atom_site_aniso_label
_atom_site_aniso_U_11
_atom_site_aniso_U_22
_atom_site_aniso_U_33
_atom_site_aniso_U_23
_atom_site_aniso_U_13
_atom_site_aniso_U_12
Rh1 0.01509(8) 0.01949(9) 0.01991(9) -0.00599(6) -0.00309(6) -0.00316(6)
P1 0.0156(2) 0.0219(3) 0.0170(3) -0.0061(2) -0.0028(2) -0.0040(2)
P2 0.0157(2) 0.0207(3) 0.0194(3) -0.0053(2) -0.0029(2) -0.0042(2)
Si1 0.0360(4) 0.0200(3) 0.0329(4) -0.0042(3) -0.0071(3) -0.0052(3)
O005 0.0426(12) 0.0369(12) 0.0509(14) -0.0298(11) -0.0097(10) 0.0005(9)
N1 0.0164(9) 0.0247(10) 0.0206(10) -0.0081(8) -0.0026(8) -0.0017(7)
N2 0.0169(9) 0.0272(11) 0.0200(10) -0.0051(9) -0.0031(8) -0.0043(8)
C20 0.0211(11) 0.0246(12) 0.0209(12) -0.0097(10) -0.0059(9) -0.0003(9)
C17 0.0203(11) 0.0251(12) 0.0219(12) -0.0117(10) -0.0063(9) -0.0002(9)
C9 0.0238(11) 0.0238(12) 0.0226(12) -0.0110(10) -0.0057(10) -0.0020(9)
C18 0.0215(11) 0.0225(12) 0.0217(12) -0.0099(10) -0.0054(9) -0.0012(9)
C8 0.0208(10) 0.0236(12) 0.0211(12) -0.0085(10) -0.0040(9) -0.0024(9)
C21 0.0243(12) 0.0316(14) 0.0229(13) -0.0081(11) -0.0044(10) -0.0035(10)
C26 0.0182(10) 0.0220(12) 0.0247(12) -0.0066(10) -0.0046(9) -0.0028(8)
C7 0.0171(10) 0.0315(13) 0.0210(11) -0.0114(10) -0.0020(9) -0.0056(9)
C38 0.0197(11) 0.0302(13) 0.0245(12) -0.0142(11) -0.0059(9) -0.0011(9)
C2 0.0204(11) 0.0262(13) 0.0277(13) -0.0065(10) -0.0060(10) -0.0056(9)
C39 0.0214(12) 0.0455(17) 0.0413(17) -0.0268(14) -0.0032(12) -0.0027(11)
C13 0.0273(12) 0.0250(13) 0.0274(13) -0.0116(11) -0.0099(11) 0.0021(10)
C32 0.0196(11) 0.0230(12) 0.0232(12) -0.0059(10) -0.0043(9) -0.0032(9)
C27 0.0339(13) 0.0267(13) 0.0279(14) -0.0103(11) -0.0053(11) -0.0054(10)
C16 0.0201(11) 0.0291(13) 0.0255(12) -0.0102(10) -0.0057(10) -0.0034(9)
C43 0.0321(13) 0.0313(14) 0.0286(13) -0.0144(12) -0.0121(11) 0.0017(11)
C1 0.0224(11) 0.0329(14) 0.0253(13) -0.0065(11) -0.0054(10) -0.0064(10)
C31 0.0307(13) 0.0283(14) 0.0253(13) -0.0042(11) -0.0094(11) -0.0057(10)
C15 0.0179(11) 0.0382(15) 0.0348(14) -0.0205(12) -0.0080(10) 0.0004(10)
C14 0.0261(12) 0.0320(14) 0.0351(15) -0.0168(12) -0.0149(11) 0.0080(10)
C37 0.0532(18) 0.0390(16) 0.0297(15) -0.0060(13) -0.0165(14) -0.0197(13)
C35 0.0406(15) 0.0283(14) 0.0315(15) 0.0011(12) -0.0073(12) -0.0139(11)
C19 0.0160(10) 0.0337(14) 0.0199(12) -0.0080(10) -0.0019(9) -0.0037(9)
C10 0.0285(13) 0.0271(13) 0.0277(14) -0.0086(11) -0.0024(11) -0.0020(10)
C3 0.0267(12) 0.0243(13) 0.0337(14) -0.0084(11) -0.0086(11) -0.0037(10)
C25 0.0318(13) 0.0325(14) 0.0374(16) -0.0090(12) -0.0165(12) -0.0057(11)
C22 0.0426(16) 0.0350(16) 0.0234(14) -0.0030(12) -0.0106(12) -0.0001(12)
C30 0.0401(15) 0.0290(15) 0.0335(16) 0.0017(12) -0.0116(13) -0.0084(12)
C28 0.0418(16) 0.0286(15) 0.0452(18) -0.0153(13) -0.0111(14) -0.0071(12)
C12 0.0385(15) 0.0287(14) 0.0323(15) -0.0066(12) -0.0141(13) 0.0060(11)
C42 0.0484(18) 0.0319(15) 0.0510(19) -0.0213(15) -0.0292(16) 0.0112(13)
C29 0.0375(15) 0.0196(13) 0.0465(18) -0.0015(12) -0.0128(13) -0.0047(11)
C11 0.0428(16) 0.0257(14) 0.0289(15) -0.0008(12) -0.0055(13) -0.0023(12)
C40 0.0216(13) 0.065(2) 0.077(3) -0.051(2) -0.0086(15) 0.0038(14)
C41 0.0383(17) 0.051(2) 0.080(3) -0.046(2) -0.0336(18) 0.0240(15)
C23 0.0559(19) 0.0427(18) 0.0367(17) -0.0107(14) -0.0302(16) 0.0072(14)
C33 0.0563(19) 0.0467(19) 0.0332(16) 0.0073(14) -0.0225(15) -0.0318(15)
C36 0.068(2) 0.0426(18) 0.0248(15) 0.0017(13) -0.0161(15) -0.0244(16)
C24 0.0450(17) 0.0438(18) 0.056(2) -0.0142(16) -0.0339(17) -0.0018(14)
C34 0.066(2) 0.052(2) 0.0415(19) 0.0043(16) -0.0215(17) -0.0395(18)
C45 0.061(2) 0.046(2) 0.074(3) -0.008(2) -0.033(2) -0.0110(17)
C4 0.058(2) 0.0347(18) 0.053(2) -0.0046(17) -0.0018(18) 0.0085(16)
C49 0.073(3) 0.056(2) 0.069(3) -0.042(2) -0.003(2) -0.017(2)
C46 0.093(3) 0.047(2) 0.074(3) -0.030(2) -0.046(3) 0.006(2)
C6 0.088(3) 0.039(2) 0.038(2) -0.0051(16) -0.007(2) 0.0090(19)
C44 0.0457(19) 0.0337(19) 0.096(4) -0.022(2) -0.010(2) -0.0036(15)
C48 0.123(4) 0.057(3) 0.073(3) -0.029(3) -0.055(3) 0.002(3)
C5 0.094(4) 0.044(2) 0.109(4) -0.002(3) -0.051(3) -0.036(2)
C47 0.143(5) 0.051(3) 0.104(4) -0.045(3) -0.085(4) 0.033(3)

loop_
_atom_type_symbol
_atom_type_description
_atom_type_scat_dispersion_real
_atom_type_scat_dispersion_imag
_atom_type_scat_source
C C 0.0181 0.0091 'International Tables Vol C Tables 4.2.6.8 and 6.1.1.4'
H H 0.0000 0.0000 'International Tables Vol C Tables 4.2.6.8 and 6.1.1.4'
N N 0.0311 0.0180 'International Tables Vol C Tables 4.2.6.8 and 6.1.1.4'
O O 0.0492 0.0322 'International Tables Vol C Tables 4.2.6.8 and 6.1.1.4'
P P 0.2955 0.4335 'International Tables Vol C Tables 4.2.6.8 and 6.1.1.4'
Rh Rh 0.0927 3.6045 'International Tables Vol C Tables 4.2.6.8 and 6.1.1.4'
Si Si 0.2541 0.3302 'International Tables Vol C Tables 4.2.6.8 and 6.1.1.4'

loop_
_exptl_crystal_face_index_h
_exptl_crystal_face_index_k
_exptl_crystal_face_index_l
_exptl_crystal_face_perp_dist
-1 8 5 0.0156
-8 0 -4 0.0461
0 -8 -5 0.0420
8 0 4 0.0636
0 -5 5 0.0314
1 4 -5 0.0281

loop_
_geom_angle_atom_site_label_1
_geom_angle_atom_site_label_2
_geom_angle_atom_site_label_3
_geom_angle
_geom_angle_site_symmetry_1
_geom_angle_site_symmetry_3
_geom_angle_publ_flag
P1 Rh1 P2 170.33(2) . 2_666 ?
C2 Rh1 P1 88.47(7) . . ?
C2 Rh1 P2 83.43(7) . 2_666 ?
C1 Rh1 P1 91.63(8) . . ?
C1 Rh1 P2 97.28(8) . 2_666 ?
C1 Rh1 C2 169.80(11) . . ?
C20 P1 Rh1 114.44(8) . . ?
C20 P1 C26 106.56(12) . . ?
C20 P1 C7 103.79(11) . . ?
C26 P1 Rh1 115.57(8) . . ?
C26 P1 C7 104.89(12) . . ?
C7 P1 Rh1 110.54(8) . . ?
C8 P2 Rh1 111.28(8) . 2_666 ?
C38 P2 Rh1 117.82(9) . 2_666 ?
C38 P2 C8 102.31(11) . . ?
C38 P2 C32 105.77(12) . . ?
C32 P2 Rh1 115.97(8) . 2_666 ?
C32 P2 C8 101.67(12) . . ?
C3 Si1 C4 110.72(16) . . ?
C3 Si1 C6 107.34(17) . . ?
C3 Si1 C5 109.54(17) . . ?
C4 Si1 C6 110.2(2) . . ?
C4 Si1 C5 109.8(3) . . ?
C5 Si1 C6 109.3(2) . . ?
C9 N1 C7 118.8(2) . . ?
C9 N1 C19 113.6(2) . . ?
C19 N1 C7 110.63(19) . . ?
C17 N2 C8 123.3(2) . . ?
C17 N2 C19 117.7(2) . . ?
C8 N2 C19 116.2(2) . . ?
C21 C20 P1 116.7(2) . . ?
C21 C20 C25 119.4(2) . . ?
C25 C20 P1 123.7(2) . . ?
N2 C17 C18 117.0(2) . . ?
N2 C17 C16 123.3(2) . . ?
C16 C17 C18 119.7(2) . . ?
N1 C9 C18 116.4(2) . . ?
C10 C9 N1 123.9(2) . . ?
C10 C9 C18 119.7(2) . . ?
C17 C18 C9 121.9(2) . . ?
C17 C18 C13 119.1(2) . . ?
C13 C18 C9 119.0(2) . . ?
P2 C8 H8A 108.3 . . ?
P2 C8 H8B 108.3 . . ?
N2 C8 P2 116.12(18) . . ?
N2 C8 H8A 108.3 . . ?
N2 C8 H8B 108.3 . . ?
H8A C8 H8B 107.4 . . ?
C20 C21 H21 119.7 . . ?
C20 C21 C22 120.6(3) . . ?
C22 C21 H21 119.7 . . ?
C27 C26 P1 122.0(2) . . ?
C27 C26 C31 118.4(3) . . ?
C31 C26 P1 119.3(2) . . ?
P1 C7 H7A 107.9 . . ?
P1 C7 H7B 107.9 . . ?
N1 C7 P1 117.70(17) . . ?
N1 C7 H7A 107.9 . . ?
N1 C7 H7B 107.9 . . ?
H7A C7 H7B 107.2 . . ?
C39 C38 P2 123.0(2) . . ?
C39 C38 C43 119.4(3) . . ?
C43 C38 P2 117.5(2) . . ?
C3 C2 Rh1 169.7(3) . . ?
C38 C39 H39 120.3 . . ?
C40 C39 C38 119.4(3) . . ?
C40 C39 H39 120.3 . . ?
C14 C13 C18 119.1(3) . . ?
C12 C13 C18 118.9(2) . . ?
C12 C13 C14 121.9(3) . . ?
C37 C32 P2 118.5(2) . . ?
C33 C32 P2 123.5(2) . . ?
C33 C32 C37 118.0(3) . . ?
C26 C27 H27 119.5 . . ?
C26 C27 C28 120.9(3) . . ?
C28 C27 H27 119.5 . . ?
C17 C16 H16 119.8 . . ?
C17 C16 C15 120.3(3) . . ?
C15 C16 H16 119.8 . . ?
C38 C43 H43 120.0 . . ?
C42 C43 C38 120.1(3) . . ?
C42 C43 H43 120.0 . . ?
O005 C1 Rh1 174.1(3) . . ?
C26 C31 H31 119.6 . . ?
C26 C31 C30 120.8(3) . . ?
C30 C31 H31 119.6 . . ?
C16 C15 H15 119.4 . . ?
C14 C15 C16 121.3(2) . . ?
C14 C15 H15 119.4 . . ?
C13 C14 H14 119.8 . . ?
C15 C14 C13 120.4(2) . . ?
C15 C14 H14 119.8 . . ?
C32 C37 H37 119.6 . . ?
C36 C37 C32 120.7(3) . . ?
C36 C37 H37 119.6 . . ?
C36 C35 H35 120.4 . . ?
C34 C35 H35 120.4 . . ?
C34 C35 C36 119.2(3) . . ?
N1 C19 H19A 109.3 . . ?
N1 C19 H19B 109.3 . . ?
N2 C19 N1 111.5(2) . . ?
N2 C19 H19A 109.3 . . ?
N2 C19 H19B 109.3 . . ?
H19A C19 H19B 108.0 . . ?
C9 C10 H10 119.5 . . ?
C9 C10 C11 120.9(3) . . ?
C11 C10 H10 119.5 . . ?
C2 C3 Si1 166.9(3) . . ?
C20 C25 H25 120.2 . . ?
C24 C25 C20 119.5(3) . . ?
C24 C25 H25 120.2 . . ?
C21 C22 H22 120.2 . . ?
C23 C22 C21 119.7(3) . . ?
C23 C22 H22 120.2 . . ?
C31 C30 H30 120.0 . . ?
C29 C30 C31 120.1(3) . . ?
C29 C30 H30 120.0 . . ?
C27 C28 H28 119.9 . . ?
C29 C28 C27 120.3(3) . . ?
C29 C28 H28 119.9 . . ?
C13 C12 H12 119.6 . . ?
C11 C12 C13 120.8(3) . . ?
C11 C12 H12 119.6 . . ?
C43 C42 H42 120.1 . . ?
C41 C42 C43 119.8(3) . . ?
C41 C42 H42 120.1 . . ?
C30 C29 H29 120.3 . . ?
C28 C29 C30 119.4(3) . . ?
C28 C29 H29 120.3 . . ?
C10 C11 H11 119.7 . . ?
C12 C11 C10 120.6(3) . . ?
C12 C11 H11 119.7 . . ?
C39 C40 H40 119.5 . . ?
C41 C40 C39 121.0(3) . . ?
C41 C40 H40 119.5 . . ?
C42 C41 H41 119.9 . . ?
C40 C41 C42 120.2(3) . . ?
C40 C41 H41 119.9 . . ?
C22 C23 H23 120.0 . . ?
C24 C23 C22 120.0(3) . . ?
C24 C23 H23 120.0 . . ?
C32 C33 H33 119.5 . . ?
C32 C33 C34 120.9(3) . . ?
C34 C33 H33 119.5 . . ?
C37 C36 H36 119.6 . . ?
C35 C36 C37 120.8(3) . . ?
C35 C36 H36 119.6 . . ?
C25 C24 H24 119.6 . . ?
C23 C24 C25 120.8(3) . . ?
C23 C24 H24 119.6 . . ?
C35 C34 C33 120.4(3) . . ?
C35 C34 H34 119.8 . . ?
C33 C34 H34 119.8 . . ?
C46 C45 H45 120.2 . . ?
C46 C45 C44 119.6(4) . . ?
C44 C45 H45 120.2 . . ?
Si1 C4 H4A 109.5 . . ?
Si1 C4 H4B 109.5 . . ?
Si1 C4 H4C 109.5 . . ?
H4A C4 H4B 109.5 . . ?
H4A C4 H4C 109.5 . . ?
H4B C4 H4C 109.5 . . ?
C44 C49 H49 120.1 . . ?
C48 C49 H49 120.1 . . ?
C48 C49 C44 119.8(4) . . ?
C45 C46 H46 120.0 . . ?
C45 C46 C47 119.9(4) . . ?
C47 C46 H46 120.0 . . ?
Si1 C6 H6A 109.5 . . ?
Si1 C6 H6B 109.5 . . ?
Si1 C6 H6C 109.5 . . ?
H6A C6 H6B 109.5 . . ?
H6A C6 H6C 109.5 . . ?
H6B C6 H6C 109.5 . . ?
C45 C44 C49 119.9(4) . . ?
C45 C44 H44 120.1 . . ?
C49 C44 H44 120.1 . . ?
C49 C48 H48 119.8 . . ?
C49 C48 C47 120.3(5) . . ?
C47 C48 H48 119.8 . . ?
Si1 C5 H5A 109.5 . . ?
Si1 C5 H5B 109.5 . . ?
Si1 C5 H5C 109.5 . . ?
H5A C5 H5B 109.5 . . ?
H5A C5 H5C 109.5 . . ?
H5B C5 H5C 109.5 . . ?
C46 C47 H47 119.7 . . ?
C48 C47 C46 120.5(4) . . ?
C48 C47 H47 119.7 . . ?

loop_
_geom_bond_atom_site_label_1
_geom_bond_atom_site_label_2
_geom_bond_distance
_geom_bond_site_symmetry_2
_geom_bond_publ_flag
Rh1 P1 2.2910(6) . ?
Rh1 P2 2.3053(6) 2_666 ?
Rh1 C2 2.030(3) . ?
Rh1 C1 1.879(3) . ?
P1 C20 1.819(3) . ?
P1 C26 1.823(3) . ?
P1 C7 1.859(2) . ?
P2 C8 1.877(3) . ?
P2 C38 1.823(2) . ?
P2 C32 1.824(3) . ?
Si1 C3 1.818(3) . ?
Si1 C4 1.853(4) . ?
Si1 C6 1.859(4) . ?
Si1 C5 1.859(4) . ?
O005 C1 1.135(4) . ?
N1 C9 1.413(3) . ?
N1 C7 1.466(3) . ?
N1 C19 1.458(3) . ?
N2 C17 1.386(3) . ?
N2 C8 1.434(3) . ?
N2 C19 1.441(3) . ?
C20 C21 1.388(4) . ?
C20 C25 1.396(4) . ?
C17 C18 1.427(4) . ?
C17 C16 1.386(3) . ?
C9 C18 1.439(3) . ?
C9 C10 1.365(4) . ?
C18 C13 1.427(3) . ?
C8 H8A 0.9700 . ?
C8 H8B 0.9700 . ?
C21 H21 0.9300 . ?
C21 C22 1.391(4) . ?
C26 C27 1.389(4) . ?
C26 C31 1.393(4) . ?
C7 H7A 0.9700 . ?
C7 H7B 0.9700 . ?
C38 C39 1.393(4) . ?
C38 C43 1.397(4) . ?
C2 C3 1.209(4) . ?
C39 H39 0.9300 . ?
C39 C40 1.391(4) . ?
C13 C14 1.417(4) . ?
C13 C12 1.414(4) . ?
C32 C37 1.390(4) . ?
C32 C33 1.386(4) . ?
C27 H27 0.9300 . ?
C27 C28 1.389(4) . ?
C16 H16 0.9300 . ?
C16 C15 1.406(4) . ?
C43 H43 0.9300 . ?
C43 C42 1.391(4) . ?
C31 H31 0.9300 . ?
C31 C30 1.393(4) . ?
C15 H15 0.9300 . ?
C15 C14 1.361(4) . ?
C14 H14 0.9300 . ?
C37 H37 0.9300 . ?
C37 C36 1.380(4) . ?
C35 H35 0.9300 . ?
C35 C36 1.377(5) . ?
C35 C34 1.370(5) . ?
C19 H19A 0.9700 . ?
C19 H19B 0.9700 . ?
C10 H10 0.9300 . ?
C10 C11 1.414(4) . ?
C25 H25 0.9300 . ?
C25 C24 1.385(4) . ?
C22 H22 0.9300 . ?
C22 C23 1.382(5) . ?
C30 H30 0.9300 . ?
C30 C29 1.388(5) . ?
C28 H28 0.9300 . ?
C28 C29 1.386(5) . ?
C12 H12 0.9300 . ?
C12 C11 1.364(4) . ?
C42 H42 0.9300 . ?
C42 C41 1.383(5) . ?
C29 H29 0.9300 . ?
C11 H11 0.9300 . ?
C40 H40 0.9300 . ?
C40 C41 1.368(6) . ?
C41 H41 0.9300 . ?
C23 H23 0.9300 . ?
C23 C24 1.380(5) . ?
C33 H33 0.9300 . ?
C33 C34 1.387(4) . ?
C36 H36 0.9300 . ?
C24 H24 0.9300 . ?
C34 H34 0.9300 . ?
C45 H45 0.9300 . ?
C45 C46 1.366(6) . ?
C45 C44 1.372(7) . ?
C4 H4A 0.9600 . ?
C4 H4B 0.9600 . ?
C4 H4C 0.9600 . ?
C49 H49 0.9300 . ?
C49 C44 1.384(7) . ?
C49 C48 1.353(6) . ?
C46 H46 0.9300 . ?
C46 C47 1.367(6) . ?
C6 H6A 0.9600 . ?
C6 H6B 0.9600 . ?
C6 H6C 0.9600 . ?
C44 H44 0.9300 . ?
C48 H48 0.9300 . ?
C48 C47 1.357(6) . ?
C5 H5A 0.9600 . ?
C5 H5B 0.9600 . ?
C5 H5C 0.9600 . ?
C47 H47 0.9300 . ?

loop_
_geom_torsion_atom_site_label_1
_geom_torsion_atom_site_label_2
_geom_torsion_atom_site_label_3
_geom_torsion_atom_site_label_4
_geom_torsion
_geom_torsion_site_symmetry_1
_geom_torsion_site_symmetry_2
_geom_torsion_site_symmetry_3
_geom_torsion_site_symmetry_4
_geom_torsion_publ_flag
Rh1 P1 C20 C21 -22.2(2) . . . . ?
Rh1 P1 C20 C25 163.6(2) . . . . ?
Rh1 P1 C26 C27 -95.6(2) . . . . ?
Rh1 P1 C26 C31 78.3(2) . . . . ?
Rh1 P1 C7 N1 -173.31(16) . . . . ?
Rh1 P2 C8 N2 -63.23(18) 2_666 . . . ?
Rh1 P2 C38 C39 -138.7(2) 2_666 . . . ?
Rh1 P2 C38 C43 46.0(2) 2_666 . . . ?
Rh1 P2 C32 C37 37.1(3) 2_666 . . . ?
Rh1 P2 C32 C33 -142.1(3) 2_666 . . . ?
Rh1 C2 C3 Si1 -5(2) . . . . ?
P1 C20 C21 C22 -173.7(2) . . . . ?
P1 C20 C25 C24 174.1(2) . . . . ?
P1 C26 C27 C28 175.7(2) . . . . ?
P1 C26 C31 C30 -175.8(2) . . . . ?
P2 C38 C39 C40 -172.4(2) . . . . ?
P2 C38 C43 C42 172.9(2) . . . . ?
P2 C32 C37 C36 -179.6(3) . . . . ?
P2 C32 C33 C34 179.2(3) . . . . ?
N1 C9 C18 C17 3.0(4) . . . . ?
N1 C9 C18 C13 -175.1(2) . . . . ?
N1 C9 C10 C11 177.2(3) . . . . ?
N2 C17 C18 C9 4.2(4) . . . . ?
N2 C17 C18 C13 -177.8(2) . . . . ?
N2 C17 C16 C15 179.8(2) . . . . ?
C20 P1 C26 C27 32.8(2) . . . . ?
C20 P1 C26 C31 -153.4(2) . . . . ?
C20 P1 C7 N1 63.5(2) . . . . ?
C20 C21 C22 C23 -1.2(5) . . . . ?
C20 C25 C24 C23 -0.3(5) . . . . ?
C17 N2 C8 P2 -94.1(3) . . . . ?
C17 N2 C19 N1 -47.6(3) . . . . ?
C17 C18 C13 C14 -3.4(4) . . . . ?
C17 C18 C13 C12 179.1(3) . . . . ?
C17 C16 C15 C14 -0.5(4) . . . . ?
C9 N1 C7 P1 -102.3(2) . . . . ?
C9 N1 C19 N2 53.7(3) . . . . ?
C9 C18 C13 C14 174.8(2) . . . . ?
C9 C18 C13 C12 -2.8(4) . . . . ?
C9 C10 C11 C12 -1.9(5) . . . . ?
C18 C17 C16 C15 -2.6(4) . . . . ?
C18 C9 C10 C11 -0.2(4) . . . . ?
C18 C13 C14 C15 0.3(4) . . . . ?
C18 C13 C12 C11 0.7(5) . . . . ?
C8 P2 C38 C39 98.9(2) . . . . ?
C8 P2 C38 C43 -76.4(2) . . . . ?
C8 P2 C32 C37 157.9(2) . . . . ?
C8 P2 C32 C33 -21.2(3) . . . . ?
C8 N2 C17 C18 179.1(2) . . . . ?
C8 N2 C17 C16 -3.2(4) . . . . ?
C8 N2 C19 N1 150.8(2) . . . . ?
C21 C20 C25 C24 0.0(4) . . . . ?
C21 C22 C23 C24 0.9(5) . . . . ?
C26 P1 C20 C21 -151.2(2) . . . . ?
C26 P1 C20 C25 34.6(3) . . . . ?
C26 P1 C7 N1 -48.1(2) . . . . ?
C26 C27 C28 C29 -1.0(5) . . . . ?
C26 C31 C30 C29 0.9(4) . . . . ?
C7 P1 C20 C21 98.3(2) . . . . ?
C7 P1 C20 C25 -75.9(2) . . . . ?
C7 P1 C26 C27 142.5(2) . . . . ?
C7 P1 C26 C31 -43.7(2) . . . . ?
C7 N1 C9 C18 -164.7(2) . . . . ?
C7 N1 C9 C10 17.8(4) . . . . ?
C7 N1 C19 N2 -169.7(2) . . . . ?
C38 P2 C8 N2 63.5(2) . . . . ?
C38 P2 C32 C37 -95.5(2) . . . . ?
C38 P2 C32 C33 85.3(3) . . . . ?
C38 C39 C40 C41 -0.6(5) . . . . ?
C38 C43 C42 C41 0.2(5) . . . . ?
C39 C38 C43 C42 -2.6(4) . . . . ?
C39 C40 C41 C42 -1.8(6) . . . . ?
C13 C12 C11 C10 1.7(5) . . . . ?
C32 P2 C8 N2 172.69(17) . . . . ?
C32 P2 C38 C39 -7.1(3) . . . . ?
C32 P2 C38 C43 177.6(2) . . . . ?
C32 C37 C36 C35 0.2(6) . . . . ?
C32 C33 C34 C35 0.4(7) . . . . ?
C27 C26 C31 C30 -1.8(4) . . . . ?
C27 C28 C29 C30 0.1(5) . . . . ?
C16 C17 C18 C9 -173.6(2) . . . . ?
C16 C17 C18 C13 4.5(4) . . . . ?
C16 C15 C14 C13 1.7(4) . . . . ?
C43 C38 C39 C40 2.8(4) . . . . ?
C43 C42 C41 C40 2.0(5) . . . . ?
C31 C26 C27 C28 1.8(4) . . . . ?
C31 C30 C29 C28 0.0(5) . . . . ?
C14 C13 C12 C11 -176.8(3) . . . . ?
C37 C32 C33 C34 0.1(5) . . . . ?
C19 N1 C9 C18 -32.0(3) . . . . ?
C19 N1 C9 C10 150.5(3) . . . . ?
C19 N1 C7 P1 123.7(2) . . . . ?
C19 N2 C17 C18 18.9(3) . . . . ?
C19 N2 C17 C16 -163.4(2) . . . . ?
C19 N2 C8 P2 66.3(3) . . . . ?
C10 C9 C18 C17 -179.4(2) . . . . ?
C10 C9 C18 C13 2.5(4) . . . . ?
C25 C20 C21 C22 0.7(4) . . . . ?
C22 C23 C24 C25 -0.2(6) . . . . ?
C12 C13 C14 C15 177.8(3) . . . . ?
C33 C32 C37 C36 -0.4(5) . . . . ?
C36 C35 C34 C33 -0.6(6) . . . . ?
C34 C35 C36 C37 0.2(6) . . . . ?
C45 C46 C47 C48 -2.0(10) . . . . ?
C4 Si1 C3 C2 132.7(10) . . . . ?
C49 C48 C47 C46 1.6(11) . . . . ?
C46 C45 C44 C49 0.1(7) . . . . ?
C6 Si1 C3 C2 12.5(11) . . . . ?
C44 C45 C46 C47 1.1(8) . . . . ?
C44 C49 C48 C47 -0.3(9) . . . . ?
C48 C49 C44 C45 -0.5(7) . . . . ?
C5 Si1 C3 C2 -106.1(11) . . . . ?

loop_
_exptl_oxdiff_crystal_face_indexfrac_h
_exptl_oxdiff_crystal_face_indexfrac_k
_exptl_oxdiff_crystal_face_indexfrac_l
_exptl_oxdiff_crystal_face_x
_exptl_oxdiff_crystal_face_y
_exptl_oxdiff_crystal_face_z
-1.3467 8.0351 4.6608 0.1643 0.6944 0.7006
-7.7822 0.1283 -4.1498 -0.0928 -0.3791 0.9207
0.3646 -8.3485 -5.4058 -0.1834 -0.7735 -0.6067
7.7406 -0.3364 3.9875 0.0876 0.3573 -0.9299
0.1628 -4.5058 5.3075 0.9139 -0.2175 -0.3427
0.9499 4.1226 -5.3385 -0.9555 0.2279 0.1873
